data_9016053
loop_
_publ_author_name
'Pekov, I. V.'
'Chukanov, N. V.'
'Britvin, S. N.'
'Kabalov, Y. K.'
'Gottlicher, J.'
'Yapaskurt, V. O.'
'Zadov, A. E.'
'Krivovichev, S. V.'
'Schuller, W.'
'Ternes, B.'

_publ_section_title
;
 The sulfite anion in ettringite-group minerals: a new mineral species
 hielscherite, Ca3Si(OH)6(SO4)(SO3)*11H2O, and the thaumasite-hielscherite
 solid-solution series
 Note: sample Zb-01, single crystal
;
_journal_name_full 'Mineralogical Magazine'
_journal_page_first 1133
_journal_page_last 1152
_journal_paper_doi 10.1180/minmag.2012.076.5.06
_journal_volume 76
_journal_year 2012
_chemical_compound_source 'Zeilberg basalt quarry, Maroldsweisach, Franconia, Bavaria'
_chemical_formula_sum 'C0.5 Ca3 O25 S1.27 Si'
_chemical_name_mineral Thaumasite
_space_group_IT_number 173
_symmetry_space_group_name_Hall 'P 6c'
_symmetry_space_group_name_H-M 'P 63'
_cell_angle_alpha 90
_cell_angle_beta 90
_cell_angle_gamma 120
_cell_length_a 11.070
_cell_length_b 11.070
_cell_length_c 10.4397
_cell_formula_units_Z 2
_cell_volume 1107.934
_database_code_amcsd 0019543
_exptl_crystal_density_diffrn 1.784
_cod_original_formula_sum 'Ca3 Si O25 S1.27 C.5'
_cod_database_code 9016053

loop_
_space_group_symop_operation_xyz
x,y,z
x-y,x,1/2+z
-y,x-y,z
-x,-y,1/2+z
-x+y,-x,z
y,-x+y,1/2+z

loop_
_atom_site_label
_atom_site_fract_x
_atom_site_fract_y
_atom_site_fract_z
_atom_site_occupancy
_atom_site_U_iso_or_equiv
Ca 0.80540 0.79393 0.13400 1.00000 0.02254
Si 0.00000 0.00000 0.38800 1.00000 0.01925
O1 0.86880 0.99490 0.98830 1.00000 0.02508
O2 0.00720 0.87580 0.27910 1.00000 0.02001
O3 0.66440 0.65800 0.95450 1.00000 0.05003
O4 0.77050 0.60850 0.63200 1.00000 0.04205
O5 0.85820 0.59670 0.13800 1.00000 0.03597
O6 0.67220 0.65290 0.31480 1.00000 0.02698
S6+1 0.33333 0.66667 0.37640 0.85000 0.03103
OS1A 0.33333 0.66667 0.23120 1.00000 0.03597
OS1B 0.42590 0.61990 0.42160 1.00000 0.02698
C 0.33333 0.66667 0.85000 0.50000 0.02026
S4+2 0.33333 0.66667 0.91100 0.42000 0.00405
O(C,S2) 0.37000 0.80200 0.84730 1.00000 0.04699

loop_
_cod_related_entry_id
_cod_related_entry_database
_cod_related_entry_code
1 AMCSD 0019543
